data_4332623
loop_
_publ_author_name
'Chen, Banglin'
'Yang, Yu'
'Zapata, Fatima'
'Qian, Guodong'
'Luo, Yongshi'
'Zhang, Jiahua'
'Lobkovsky, Emil B.'

_publ_section_title
;
 Enhanced Near-Infrared&#x2212;Luminescence in an Erbium
 Tetrafluoroterephthalate Framework
;
_journal_issue 22
_journal_name_full 'Inorganic Chemistry'
_journal_page_first 8882
_journal_page_last 8886
_journal_paper_doi 10.1021/ic060568u
_journal_volume 45
_journal_year 2006
_chemical_formula_sum 'C15 H15 Er N O8'
_chemical_formula_weight 504.54
_chemical_name_systematic
; 
 ? 
;
_space_group_IT_number 2
_symmetry_cell_setting triclinic
_symmetry_space_group_name_Hall '-P 1'
_symmetry_space_group_name_H-M 'P -1'
_atom_sites_solution_hydrogens difmap
_atom_sites_solution_primary direct
_atom_sites_solution_secondary difmap
_audit_creation_method SHELXL-97
_cell_angle_alpha 63.722(2)
_cell_angle_beta 71.281(2)
_cell_angle_gamma 81.148(2)
_cell_formula_units_Z 2
_cell_length_a 8.5247(3)
_cell_length_b 10.2004(3)
_cell_length_c 10.8898(4)
_cell_measurement_reflns_used 9159
_cell_measurement_temperature 173(2)
_cell_measurement_theta_max 37.69
_cell_measurement_theta_min 2.23
_cell_volume 804.08(5)
_computing_cell_refinement 'Bruker SAINT+'
_computing_data_collection 'Bruker APEX2'
_computing_data_reduction 'Bruker SAINT+'
_computing_molecular_graphics 'Bruker SHELXTL'
_computing_publication_material 'Bruker SHELXTL'
_computing_structure_refinement 'SHELXL-97 (Sheldrick, 1997)'
_computing_structure_solution 'SHELXS-97 (Sheldrick, 1990)'
_diffrn_ambient_temperature 173(2)
_diffrn_measured_fraction_theta_full 0.930
_diffrn_measured_fraction_theta_max 0.930
_diffrn_measurement_device_type 'Bruker X8 APEX II diffractometer'
_diffrn_measurement_method 'phi and omega scans'
_diffrn_radiation_monochromator graphite
_diffrn_radiation_source 'fine-focus sealed tube'
_diffrn_radiation_type MoK\a
_diffrn_radiation_wavelength 0.71073
_diffrn_reflns_av_R_equivalents 0.0258
_diffrn_reflns_av_sigmaI/netI 0.0283
_diffrn_reflns_limit_h_max 15
_diffrn_reflns_limit_h_min -14
_diffrn_reflns_limit_k_max 18
_diffrn_reflns_limit_k_min -18
_diffrn_reflns_limit_l_max 19
_diffrn_reflns_limit_l_min -19
_diffrn_reflns_number 35405
_diffrn_reflns_theta_full 40.65
_diffrn_reflns_theta_max 40.65
_diffrn_reflns_theta_min 2.18
_exptl_absorpt_coefficient_mu 5.264
_exptl_absorpt_correction_T_max 0.7788
_exptl_absorpt_correction_T_min 0.3528
_exptl_absorpt_correction_type multi-scan
_exptl_absorpt_process_details SADABS
_exptl_crystal_colour colourless
_exptl_crystal_density_diffrn 2.084
_exptl_crystal_density_meas 0
_exptl_crystal_density_method 'not measured'
_exptl_crystal_description block
_exptl_crystal_F_000 488
_exptl_crystal_size_max 0.25
_exptl_crystal_size_mid 0.15
_exptl_crystal_size_min 0.05
_refine_diff_density_max 1.896
_refine_diff_density_min -1.206
_refine_diff_density_rms 0.138
_refine_ls_extinction_method none
_refine_ls_goodness_of_fit_ref 1.079
_refine_ls_hydrogen_treatment isotropic
_refine_ls_matrix_type full
_refine_ls_number_parameters 275
_refine_ls_number_reflns 9658
_refine_ls_number_restraints 0
_refine_ls_restrained_S_all 1.079
_refine_ls_R_factor_all 0.0257
_refine_ls_R_factor_gt 0.0198
_refine_ls_shift/su_max 1.312
_refine_ls_shift/su_mean 0.018
_refine_ls_structure_factor_coef Fsqd
_refine_ls_weighting_details 'calc w=1/[\s^2^(Fo^2^)+(0.0219P)^2^+0.0000P] where P=(Fo^2^+2Fc^2^)/3'
_refine_ls_weighting_scheme calc
_refine_ls_wR_factor_gt 0.0431
_refine_ls_wR_factor_ref 0.0440
_reflns_number_gt 8480
_reflns_number_total 9658
_reflns_threshold_expression >2sigma(I)
_cod_data_source_file ic060568usup1.cif
_cod_data_source_block 1
_cod_depositor_comments
;
The following automatic conversions were performed:

'_symmetry_cell_setting' value 'Triclinic' changed to 'triclinic'
according to /home/saulius/struct/CIF-dictionaries/cif_core.dic
dictionary named 'cif_core.dic' version 2.4.2 from 2011-04-26.

Automatic conversion script
Id: cif_fix_values 1891 2012-01-12 08:04:46Z andrius 
;
_cod_original_sg_symbol_H-M P-1
_cod_database_code 4332623

loop_
_symmetry_equiv_pos_as_xyz
'x, y, z'
'-x, -y, -z'

loop_
_atom_site_label
_atom_site_type_symbol
_atom_site_fract_x
_atom_site_fract_y
_atom_site_fract_z
_atom_site_U_iso_or_equiv
_atom_site_adp_type
_atom_site_occupancy
_atom_site_symmetry_multiplicity
_atom_site_calc_flag
_atom_site_refinement_flags
Er1 Er -1.133624(6) 1.063737(5) 0.339630(5) 0.01152(2) Uani 1 1 d .
O1 O -0.94909(11) 0.99064(11) 0.16228(10) 0.01722(17) Uani 1 1 d .
O2 O -0.84675(11) 1.12732(10) 0.22681(10) 0.01482(15) Uani 1 1 d .
O3 O -1.17228(12) 1.24608(11) 0.12327(11) 0.01906(18) Uani 1 1 d .
O4 O -1.39372(12) 1.19312(10) 0.30907(10) 0.01734(17) Uani 1 1 d .
O5 O -0.98345(13) 0.87284(11) 0.47131(11) 0.02099(19) Uani 1 1 d .
O6 O -0.87473(14) 0.71820(12) 0.64001(12) 0.02156(19) Uani 1 1 d .
O7 O -1.28202(13) 0.90369(11) 0.32505(12) 0.02184(19) Uani 1 1 d .
O8 O -1.31485(13) 0.96712(12) 0.56924(11) 0.01907(18) Uani 1 1 d .
H8OB H -1.404(3) 0.928(2) 0.597(2) 0.036(6) Uiso 1 1 d .
H8OA H -1.282(3) 0.946(3) 0.627(2) 0.033(6) Uiso 1 1 d .
N1 N -1.35887(18) 0.73097(14) 0.28129(16) 0.0254(2) Uani 1 1 d .
C1 C -0.82742(15) 1.04854(13) 0.15915(13) 0.01343(19) Uani 1 1 d .
C2 C -0.65771(15) 1.02262(14) 0.07700(13) 0.01432(19) Uani 1 1 d .
C3 C -0.63460(16) 0.92804(15) 0.01181(15) 0.0174(2) Uani 1 1 d .
H3 H -0.721(3) 0.886(2) 0.016(2) 0.029(5) Uiso 1 1 d .
C4 C -0.52389(16) 1.09337(16) 0.06588(15) 0.0175(2) Uani 1 1 d .
H4 H -0.538(3) 1.158(3) 0.101(2) 0.036(6) Uiso 1 1 d .
C5 C -1.32183(16) 1.27020(14) 0.17857(14) 0.0148(2) Uani 1 1 d .
C6 C -1.41483(16) 1.39068(14) 0.08805(14) 0.0158(2) Uani 1 1 d .
C7 C -1.33444(18) 1.47229(16) -0.05568(15) 0.0214(3) Uani 1 1 d .
H7 H -1.213(3) 1.455(2) -0.090(2) 0.032(5) Uiso 1 1 d .
C8 C -1.41947(17) 1.58079(16) -0.14319(15) 0.0203(2) Uani 1 1 d .
H8 H -1.374(3) 1.630(2) -0.239(2) 0.028(5) Uiso 1 1 d .
C9 C -0.94274(16) 0.74469(14) 0.54485(14) 0.0151(2) Uani 1 1 d .
C10 C -0.97128(17) 0.61846(14) 0.52043(15) 0.0178(2) Uani 1 1 d .
C11 C -0.99635(19) 0.47982(15) 0.63385(16) 0.0205(2) Uani 1 1 d .
H11 H -0.985(2) 0.4642(19) 0.7307(19) 0.015(4) Uiso 1 1 d .
C12 C -1.02603(19) 0.36176(16) 0.61362(16) 0.0201(2) Uani 1 1 d .
H12 H -1.051(2) 0.2634(19) 0.6964(18) 0.013(4) Uiso 1 1 d .
C13 C -1.25627(19) 0.83044(16) 0.25520(17) 0.0216(3) Uani 1 1 d .
H13 H -1.158(3) 0.838(2) 0.177(2) 0.024(5) Uiso 1 1 d .
C14 C -1.3199(3) 0.6413(2) 0.2021(2) 0.0346(4) Uani 1 1 d .
H14C H -1.219(3) 0.670(2) 0.133(2) 0.025(5) Uiso 1 1 d .
H14B H -1.304(3) 0.537(3) 0.269(2) 0.035(6) Uiso 1 1 d .
H14A H -1.397(3) 0.652(2) 0.162(2) 0.037(6) Uiso 1 1 d .
C15 C -1.5148(2) 0.7087(2) 0.3925(3) 0.0403(4) Uani 1 1 d .
H15A H -1.4933 0.6825 0.4839 0.060 Uiso 1 1 calc R
H15B H -1.5750 0.6296 0.4002 0.060 Uiso 1 1 calc R
H15C H -1.5816 0.7989 0.3687 0.060 Uiso 1 1 calc R

loop_
_atom_site_aniso_label
_atom_site_aniso_U_11
_atom_site_aniso_U_22
_atom_site_aniso_U_33
_atom_site_aniso_U_23
_atom_site_aniso_U_13
_atom_site_aniso_U_12
Er1 0.01066(2) 0.00999(2) 0.01434(3) -0.00532(2) -0.00442(2) 0.00117(1)
O1 0.0131(4) 0.0207(4) 0.0218(4) -0.0131(4) -0.0036(3) -0.0012(3)
O2 0.0144(4) 0.0158(4) 0.0162(4) -0.0091(3) -0.0034(3) -0.0001(3)
O3 0.0166(4) 0.0210(5) 0.0181(4) -0.0068(4) -0.0073(3) 0.0045(3)
O4 0.0153(4) 0.0162(4) 0.0185(4) -0.0042(3) -0.0072(3) 0.0005(3)
O5 0.0210(5) 0.0125(4) 0.0242(5) -0.0053(4) -0.0044(4) 0.0026(3)
O6 0.0238(5) 0.0211(5) 0.0278(5) -0.0137(4) -0.0133(4) 0.0015(4)
O7 0.0201(5) 0.0204(5) 0.0299(5) -0.0144(4) -0.0063(4) -0.0034(4)
O8 0.0143(4) 0.0264(5) 0.0148(4) -0.0056(4) -0.0052(3) -0.0033(3)
N1 0.0310(7) 0.0183(5) 0.0339(7) -0.0130(5) -0.0146(5) -0.0021(5)
C1 0.0138(5) 0.0133(5) 0.0130(5) -0.0054(4) -0.0038(4) 0.0003(4)
C2 0.0137(5) 0.0157(5) 0.0140(5) -0.0072(4) -0.0028(4) -0.0006(4)
C3 0.0141(5) 0.0211(6) 0.0209(6) -0.0133(5) -0.0020(4) -0.0030(4)
C4 0.0150(5) 0.0213(6) 0.0210(6) -0.0143(5) -0.0020(4) -0.0025(4)
C5 0.0163(5) 0.0129(5) 0.0182(5) -0.0070(4) -0.0088(4) 0.0014(4)
C6 0.0164(5) 0.0134(5) 0.0194(5) -0.0066(4) -0.0088(4) 0.0023(4)
C7 0.0169(5) 0.0212(6) 0.0204(6) -0.0048(5) -0.0061(4) 0.0053(4)
C8 0.0180(6) 0.0201(6) 0.0177(6) -0.0038(5) -0.0067(4) 0.0040(4)
C9 0.0142(5) 0.0132(5) 0.0198(5) -0.0093(4) -0.0041(4) 0.0006(4)
C10 0.0178(5) 0.0156(5) 0.0218(6) -0.0088(5) -0.0069(4) 0.0010(4)
C11 0.0259(6) 0.0162(5) 0.0214(6) -0.0082(5) -0.0093(5) 0.0002(5)
C12 0.0239(6) 0.0153(5) 0.0209(6) -0.0062(5) -0.0081(5) -0.0006(4)
C13 0.0223(6) 0.0194(6) 0.0260(7) -0.0109(5) -0.0087(5) -0.0005(5)
C14 0.0525(12) 0.0230(8) 0.0427(10) -0.0192(8) -0.0261(9) 0.0040(7)
C15 0.0297(9) 0.0305(9) 0.0581(13) -0.0192(9) -0.0040(8) -0.0106(7)

loop_
_atom_type_symbol
_atom_type_description
_atom_type_scat_dispersion_real
_atom_type_scat_dispersion_imag
_atom_type_scat_source
C C 0.0033 0.0016 'International Tables Vol C Tables 4.2.6.8 and 6.1.1.4'
H H 0.0000 0.0000 'International Tables Vol C Tables 4.2.6.8 and 6.1.1.4'
O O 0.0106 0.0060 'International Tables Vol C Tables 4.2.6.8 and 6.1.1.4'
N N 0.0061 0.0033 'International Tables Vol C Tables 4.2.6.8 and 6.1.1.4'
Er Er -0.2586 4.9576 'International Tables Vol C Tables 4.2.6.8 and 6.1.1.4'

loop_
_geom_angle_atom_site_label_1
_geom_angle_atom_site_label_2
_geom_angle_atom_site_label_3
_geom_angle
_geom_angle_site_symmetry_1
_geom_angle_site_symmetry_3
O7 Er1 O8 78.44(4) . .
O7 Er1 O5 91.69(4) . .
O8 Er1 O5 75.79(4) . .
O7 Er1 O6 148.95(4) . 2_376
O8 Er1 O6 89.73(4) . 2_376
O5 Er1 O6 113.30(4) . 2_376
O7 Er1 O3 89.78(4) . .
O8 Er1 O3 131.27(4) . .
O5 Er1 O3 152.45(4) . .
O6 Er1 O3 76.56(4) 2_376 .
O7 Er1 O1 74.86(4) . .
O8 Er1 O1 141.34(4) . .
O5 Er1 O1 77.56(4) . .
O6 Er1 O1 126.69(4) 2_376 .
O3 Er1 O1 76.29(3) . .
O7 Er1 O2 129.11(3) . .
O8 Er1 O2 138.55(3) . .
O5 Er1 O2 73.45(4) . .
O6 Er1 O2 77.82(4) 2_376 .
O3 Er1 O2 84.37(3) . .
O1 Er1 O2 54.60(3) . .
O7 Er1 O4 75.55(4) . .
O8 Er1 O4 76.69(3) . .
O5 Er1 O4 151.48(4) . .
O6 Er1 O4 73.80(4) 2_376 .
O3 Er1 O4 54.60(3) . .
O1 Er1 O4 121.70(3) . .
O2 Er1 O4 134.18(3) . .
O7 Er1 C1 101.56(4) . .
O8 Er1 C1 147.56(4) . .
O5 Er1 C1 71.77(4) . .
O6 Er1 C1 103.58(4) 2_376 .
O3 Er1 C1 80.98(3) . .
O1 Er1 C1 27.13(3) . .
O2 Er1 C1 27.59(3) . .
O4 Er1 C1 135.24(3) . .
O7 Er1 C5 82.95(4) . .
O8 Er1 C5 104.10(4) . .
O5 Er1 C5 174.52(4) . .
O6 Er1 C5 72.13(4) 2_376 .
O3 Er1 C5 27.18(4) . .
O1 Er1 C5 99.84(4) . .
O2 Er1 C5 109.10(4) . .
O4 Er1 C5 27.47(4) . .
C1 Er1 C5 108.11(4) . .
O7 Er1 O5 145.01(3) . 2_376
O8 Er1 O5 70.35(3) . 2_376
O5 Er1 O5 65.98(4) . 2_376
O6 Er1 O5 48.11(3) 2_376 2_376
O3 Er1 O5 122.68(3) . 2_376
O1 Er1 O5 121.95(3) . 2_376
O2 Er1 O5 72.08(3) . 2_376
O4 Er1 O5 111.00(3) . 2_376
C1 Er1 O5 96.61(3) . 2_376
C5 Er1 O5 119.27(3) . 2_376
O7 Er1 C9 157.61(4) . 2_376
O8 Er1 C9 80.36(4) . 2_376
O5 Er1 C9 90.04(4) . 2_376
O6 Er1 C9 23.49(4) 2_376 2_376
O3 Er1 C9 98.87(4) . 2_376
O1 Er1 C9 127.19(3) . 2_376
O2 Er1 C9 72.61(3) . 2_376
O4 Er1 C9 92.64(3) . 2_376
C1 Er1 C9 100.18(4) . 2_376
C5 Er1 C9 95.34(4) . 2_376
O5 Er1 C9 24.65(3) 2_376 2_376
C1 O1 Er1 92.43(7) . .
C1 O2 Er1 91.56(7) . .
C5 O3 Er1 94.27(8) . .
C5 O4 Er1 90.14(8) . .
C9 O5 Er1 159.53(10) . .
C9 O5 Er1 81.98(8) . 2_376
Er1 O5 Er1 114.02(4) . 2_376
C9 O6 Er1 108.33(8) . 2_376
C13 O7 Er1 136.21(10) . .
C13 N1 C15 119.56(14) . .
C13 N1 C14 121.79(16) . .
C15 N1 C14 118.64(15) . .
O1 C1 O2 120.86(11) . .
O1 C1 C2 119.48(11) . .
O2 C1 C2 119.65(11) . .
O1 C1 Er1 60.43(6) . .
O2 C1 Er1 60.85(6) . .
C2 C1 Er1 172.59(9) . .
C3 C2 C4 120.40(12) . .
C3 C2 C1 119.84(11) . .
C4 C2 C1 119.76(11) . .
C4 C3 C2 119.11(12) 2_475 .
C3 C4 C2 120.48(12) 2_475 .
O3 C5 O4 120.79(11) . .
O3 C5 C6 119.13(12) . .
O4 C5 C6 120.08(12) . .
O3 C5 Er1 58.55(6) . .
O4 C5 Er1 62.39(6) . .
C6 C5 Er1 175.74(9) . .
C8 C6 C7 119.56(12) 2_285 .
C8 C6 C5 121.24(12) 2_285 .
C7 C6 C5 119.16(12) . .
C8 C7 C6 120.33(13) . .
C7 C8 C6 120.11(13) . 2_285
O6 C9 O5 121.41(12) . .
O6 C9 C10 117.44(12) . .
O5 C9 C10 121.14(12) . .
O6 C9 Er1 48.18(7) . 2_376
O5 C9 Er1 73.36(8) . 2_376
C10 C9 Er1 165.27(9) . 2_376
C12 C10 C11 119.99(13) 2_366 .
C12 C10 C9 120.57(12) 2_366 .
C11 C10 C9 119.44(12) . .
C12 C11 C10 120.18(13) . .
C11 C12 C10 119.83(13) . 2_366
O7 C13 N1 123.43(15) . .

loop_
_geom_bond_atom_site_label_1
_geom_bond_atom_site_label_2
_geom_bond_distance
_geom_bond_site_symmetry_2
Er1 O7 2.2989(10) .
Er1 O8 2.3275(10) .
Er1 O5 2.3292(10) .
Er1 O6 2.3447(11) 2_376
Er1 O3 2.3555(10) .
Er1 O1 2.3926(9) .
Er1 O2 2.4010(9) .
Er1 O4 2.4398(9) .
Er1 C1 2.7483(12) .
Er1 C5 2.7534(12) .
Er1 O5 2.8897(11) 2_376
Er1 C9 2.9865(13) 2_376
O1 C1 1.2545(15) .
O2 C1 1.2734(15) .
O3 C5 1.2611(16) .
O4 C5 1.2702(16) .
O5 C9 1.2580(16) .
O5 Er1 2.8897(11) 2_376
O6 C9 1.2540(16) .
O6 Er1 2.3447(11) 2_376
O7 C13 1.2372(18) .
N1 C13 1.3166(19) .
N1 C15 1.450(3) .
N1 C14 1.453(2) .
C1 C2 1.4913(17) .
C2 C3 1.3899(18) .
C2 C4 1.3871(18) .
C3 C4 1.3886(18) 2_475
C4 C3 1.3885(18) 2_475
C5 C6 1.4965(17) .
C6 C8 1.3872(19) 2_285
C6 C7 1.395(2) .
C7 C8 1.3861(18) .
C8 C6 1.3872(19) 2_285
C9 C10 1.4929(18) .
C9 Er1 2.9865(13) 2_376
C10 C12 1.390(2) 2_366
C10 C11 1.3958(19) .
C11 C12 1.388(2) .
C12 C10 1.390(2) 2_366
